data_1551099
loop_
_publ_author_name
'Liu, Rai-Shung'
'Kulandai Raj, Antony Sekar'
'Tan, Kuo-Chen'
'Chen, Liang-Yu'
'Cheng, Mu-Jeng'

_publ_section_title
;
 Gold-catalyzed Bicyclic Annulations of 4-Methoxy-1,2-dienyl-5-ynes with
 Isoxazoles to Form Indolizine Derivatives via Au-&#xF070;-Allene
 Intermediate
;
_journal_name_full 'Chemical Science'
_journal_paper_doi 10.1039/C9SC00735K
_journal_year 2019
_chemical_formula_moiety 'C19 H19 N O'
_chemical_formula_sum 'C19 H19 N O'
_chemical_formula_weight 277.35
_chemical_name_systematic
;
 ?
;
_space_group_IT_number 14
_symmetry_cell_setting monoclinic
_symmetry_space_group_name_Hall '-P 2yn'
_symmetry_space_group_name_H-M 'P 1 21/n 1'
_atom_sites_solution_hydrogens geom
_atom_sites_solution_primary direct
_atom_sites_solution_secondary difmap
_audit_creation_method SHELXL-97
_audit_update_record
;
2019-01-28 deposited with the CCDC.    2019-05-21 downloaded from the CCDC.
;
_cell_angle_alpha 90.00
_cell_angle_beta 109.5890(10)
_cell_angle_gamma 90.00
_cell_formula_units_Z 4
_cell_length_a 9.2570(3)
_cell_length_b 14.9320(3)
_cell_length_c 11.4194(3)
_cell_measurement_reflns_used 8521
_cell_measurement_temperature 200(2)
_cell_measurement_theta_max 25.027
_cell_measurement_theta_min 2.464
_cell_volume 1487.09(7)
_computing_molecular_graphics 'Ortep-3 for Windows (Farrugia, 1997)'
_computing_publication_material 'WinGX publication routines (Farrugia, 1999)'
_computing_structure_refinement 'SHELXL-97 (Sheldrick, 1997)'
_computing_structure_solution 'SHELXS-86 (Sheldrick, 1986)'
_diffrn_ambient_temperature 200(2)
_diffrn_measured_fraction_theta_full 0.985
_diffrn_measured_fraction_theta_max 0.985
_diffrn_measurement_device_type 'D8 Venture'
_diffrn_radiation_monochromator graphite
_diffrn_radiation_source 'fine-focus sealed tube'
_diffrn_radiation_type MoK\a
_diffrn_radiation_wavelength 0.71073
_diffrn_reflns_av_R_equivalents 0.0458
_diffrn_reflns_av_sigmaI/netI 0.0289
_diffrn_reflns_limit_h_max 10
_diffrn_reflns_limit_h_min -11
_diffrn_reflns_limit_k_max 17
_diffrn_reflns_limit_k_min -17
_diffrn_reflns_limit_l_max 13
_diffrn_reflns_limit_l_min -13
_diffrn_reflns_number 16035
_diffrn_reflns_theta_full 25.06
_diffrn_reflns_theta_max 25.06
_diffrn_reflns_theta_min 2.46
_exptl_absorpt_coefficient_mu 0.076
_exptl_absorpt_correction_T_max 0.9717
_exptl_absorpt_correction_T_min 0.9573
_exptl_absorpt_correction_type multi-scan
_exptl_absorpt_process_details SADABS
_exptl_crystal_colour orange
_exptl_crystal_density_diffrn 1.239
_exptl_crystal_density_method 'not measured'
_exptl_crystal_description prism
_exptl_crystal_F_000 592
_exptl_crystal_size_max 0.58
_exptl_crystal_size_mid 0.52
_exptl_crystal_size_min 0.38
_refine_diff_density_max 0.215
_refine_diff_density_min -0.182
_refine_diff_density_rms 0.032
_refine_ls_extinction_coef 0.035(10)
_refine_ls_extinction_expression Fc^*^=kFc[1+0.001xFc^2^\l^3^/sin(2\q)]^-1/4^
_refine_ls_extinction_method SHELXL
_refine_ls_goodness_of_fit_ref 1.019
_refine_ls_hydrogen_treatment constr
_refine_ls_matrix_type full
_refine_ls_number_parameters 194
_refine_ls_number_reflns 2600
_refine_ls_number_restraints 0
_refine_ls_restrained_S_all 1.019
_refine_ls_R_factor_all 0.0460
_refine_ls_R_factor_gt 0.0399
_refine_ls_shift/su_max 0.000
_refine_ls_shift/su_mean 0.000
_refine_ls_structure_factor_coef Fsqd
_refine_ls_weighting_details 'calc w=1/[\s^2^(Fo^2^)+(0.0408P)^2^+0.5930P] where P=(Fo^2^+2Fc^2^)/3'
_refine_ls_weighting_scheme calc
_refine_ls_wR_factor_gt 0.0977
_refine_ls_wR_factor_ref 0.1028
_reflns_number_gt 2281
_reflns_number_total 2600
_reflns_threshold_expression >2sigma(I)
_cod_data_source_file c9sc00735k2.cif
_cod_data_source_block d19599
_cod_original_sg_symbol_H-M 'P 21/n'
_cod_database_code 1551099

loop_
_symmetry_equiv_pos_as_xyz
'x, y, z'
'-x+1/2, y+1/2, -z+1/2'
'-x, -y, -z'
'x-1/2, -y-1/2, z-1/2'

loop_
_atom_site_label
_atom_site_type_symbol
_atom_site_fract_x
_atom_site_fract_y
_atom_site_fract_z
_atom_site_U_iso_or_equiv
_atom_site_adp_type
_atom_site_occupancy
_atom_site_symmetry_multiplicity
_atom_site_calc_flag
_atom_site_refinement_flags
C1 C 0.54897(18) 0.15711(10) 0.33015(17) 0.0422(4) Uani 1 1 d .
H1 H 0.5776 0.1164 0.3980 0.051 Uiso 1 1 calc R
C2 C 0.56564(15) 0.25278(9) 0.36042(13) 0.0310(3) Uani 1 1 d .
C3 C 0.61601(16) 0.27824(10) 0.48231(14) 0.0364(4) Uani 1 1 d .
H3 H 0.6411 0.2338 0.5455 0.044 Uiso 1 1 calc R
C4 C 0.63132(17) 0.36971(10) 0.51586(13) 0.0347(4) Uani 1 1 d .
H4 H 0.6669 0.3865 0.6010 0.042 Uiso 1 1 calc R
C5 C 0.59516(15) 0.43306(9) 0.42641(12) 0.0288(3) Uani 1 1 d .
H5 H 0.6053 0.4946 0.4490 0.035 Uiso 1 1 calc R
C6 C 0.52647(14) 0.31898(8) 0.26454(13) 0.0266(3) Uani 1 1 d .
C7 C 0.46883(16) 0.31868(9) 0.13714(13) 0.0310(3) Uani 1 1 d .
H7 H 0.4474 0.2672 0.0852 0.037 Uiso 1 1 calc R
C8 C 0.44721(16) 0.40823(9) 0.09744(13) 0.0310(3) Uani 1 1 d .
H8 H 0.4069 0.4273 0.0133 0.037 Uiso 1 1 calc R
C9 C 0.49336(14) 0.46383(9) 0.19885(12) 0.0261(3) Uani 1 1 d .
C10 C 0.49108(15) 0.56229(9) 0.20628(12) 0.0259(3) Uani 1 1 d .
C11 C 0.62060(16) 0.61252(9) 0.26893(14) 0.0327(3) Uani 1 1 d .
H11 H 0.7144 0.5828 0.3112 0.039 Uiso 1 1 calc R
C12 C 0.61493(16) 0.70512(9) 0.27064(14) 0.0328(3) Uani 1 1 d .
H12 H 0.7053 0.7375 0.3143 0.039 Uiso 1 1 calc R
C13 C 0.48050(14) 0.75220(9) 0.21021(12) 0.0258(3) Uani 1 1 d .
C14 C 0.47763(15) 0.85494(9) 0.20727(12) 0.0283(3) Uani 1 1 d .
C15 C 0.5902(2) 0.89399(10) 0.32657(17) 0.0511(5) Uani 1 1 d .
H15A H 0.6950 0.8770 0.3334 0.077 Uiso 1 1 calc R
H15B H 0.5666 0.8707 0.3983 0.077 Uiso 1 1 calc R
H15C H 0.5813 0.9594 0.3246 0.077 Uiso 1 1 calc R
C16 C 0.5237(2) 0.88568(11) 0.09753(17) 0.0514(5) Uani 1 1 d .
H16A H 0.4486 0.8638 0.0200 0.077 Uiso 1 1 calc R
H16B H 0.6252 0.8617 0.1059 0.077 Uiso 1 1 calc R
H16C H 0.5268 0.9513 0.0961 0.077 Uiso 1 1 calc R
C17 C 0.31883(18) 0.89182(10) 0.19209(18) 0.0462(4) Uani 1 1 d .
H17A H 0.3227 0.9574 0.1948 0.069 Uiso 1 1 calc R
H17B H 0.2855 0.8695 0.2596 0.069 Uiso 1 1 calc R
H17C H 0.2461 0.8723 0.1121 0.069 Uiso 1 1 calc R
C18 C 0.35199(16) 0.70134(9) 0.14747(13) 0.0335(3) Uani 1 1 d .
H18 H 0.2584 0.7310 0.1045 0.040 Uiso 1 1 calc R
C19 C 0.35678(16) 0.60869(9) 0.14588(13) 0.0326(3) Uani 1 1 d .
H19 H 0.2664 0.5762 0.1026 0.039 Uiso 1 1 calc R
N1 N 0.54383(12) 0.40948(7) 0.30297(10) 0.0244(3) Uani 1 1 d .
O1 O 0.50238(14) 0.12522(7) 0.22730(12) 0.0528(4) Uani 1 1 d .

loop_
_atom_site_aniso_label
_atom_site_aniso_U_11
_atom_site_aniso_U_22
_atom_site_aniso_U_33
_atom_site_aniso_U_23
_atom_site_aniso_U_13
_atom_site_aniso_U_12
C1 0.0403(9) 0.0279(8) 0.0598(11) 0.0072(7) 0.0188(8) 0.0041(6)
C2 0.0260(7) 0.0272(7) 0.0420(8) 0.0037(6) 0.0142(6) 0.0030(5)
C3 0.0341(8) 0.0348(8) 0.0415(9) 0.0118(6) 0.0144(7) 0.0069(6)
C4 0.0355(8) 0.0405(8) 0.0282(7) 0.0016(6) 0.0107(6) 0.0041(6)
C5 0.0294(7) 0.0296(7) 0.0284(7) -0.0033(5) 0.0111(6) 0.0015(5)
C6 0.0229(7) 0.0224(6) 0.0371(8) -0.0033(5) 0.0133(6) -0.0006(5)
C7 0.0309(8) 0.0283(7) 0.0347(8) -0.0082(6) 0.0120(6) -0.0031(6)
C8 0.0332(8) 0.0332(7) 0.0266(7) -0.0002(6) 0.0102(6) -0.0018(6)
C9 0.0254(7) 0.0267(7) 0.0277(7) 0.0019(5) 0.0111(6) -0.0003(5)
C10 0.0295(7) 0.0247(7) 0.0255(7) 0.0019(5) 0.0120(6) -0.0003(5)
C11 0.0235(7) 0.0282(7) 0.0438(8) 0.0039(6) 0.0078(6) 0.0022(5)
C12 0.0239(7) 0.0269(7) 0.0441(8) 0.0018(6) 0.0067(6) -0.0030(5)
C13 0.0267(7) 0.0256(7) 0.0269(7) 0.0032(5) 0.0112(6) 0.0002(5)
C14 0.0283(7) 0.0238(7) 0.0334(8) 0.0037(5) 0.0110(6) 0.0011(5)
C15 0.0566(11) 0.0290(8) 0.0546(11) -0.0052(7) 0.0012(9) 0.0015(7)
C16 0.0703(12) 0.0349(8) 0.0620(11) 0.0103(8) 0.0396(10) 0.0012(8)
C17 0.0394(9) 0.0302(8) 0.0719(12) 0.0038(7) 0.0225(9) 0.0061(6)
C18 0.0279(8) 0.0287(7) 0.0368(8) 0.0043(6) 0.0017(6) 0.0031(5)
C19 0.0292(8) 0.0297(7) 0.0327(8) 0.0005(6) 0.0022(6) -0.0043(6)
N1 0.0238(6) 0.0226(6) 0.0281(6) -0.0009(4) 0.0104(5) 0.0004(4)
O1 0.0602(8) 0.0287(6) 0.0675(9) -0.0072(5) 0.0188(7) -0.0024(5)

loop_
_atom_type_symbol
_atom_type_description
_atom_type_scat_dispersion_real
_atom_type_scat_dispersion_imag
_atom_type_scat_source
C C 0.0033 0.0016 'International Tables Vol C Tables 4.2.6.8 and 6.1.1.4'
H H 0.0000 0.0000 'International Tables Vol C Tables 4.2.6.8 and 6.1.1.4'
N N 0.0061 0.0033 'International Tables Vol C Tables 4.2.6.8 and 6.1.1.4'
O O 0.0106 0.0060 'International Tables Vol C Tables 4.2.6.8 and 6.1.1.4'

loop_
_geom_angle_atom_site_label_1
_geom_angle_atom_site_label_2
_geom_angle_atom_site_label_3
_geom_angle
O1 C1 C2 126.15(15)
O1 C1 H1 116.9
C2 C1 H1 116.9
C3 C2 C6 120.05(12)
C3 C2 C1 119.00(13)
C6 C2 C1 120.93(13)
C2 C3 C4 120.97(13)
C2 C3 H3 119.5
C4 C3 H3 119.5
C5 C4 C3 119.70(13)
C5 C4 H4 120.1
C3 C4 H4 120.1
C4 C5 N1 120.65(12)
C4 C5 H5 119.7
N1 C5 H5 119.7
C7 C6 N1 107.20(11)
C7 C6 C2 135.99(12)
N1 C6 C2 116.77(12)
C6 C7 C8 107.58(12)
C6 C7 H7 126.2
C8 C7 H7 126.2
C9 C8 C7 109.47(12)
C9 C8 H8 125.3
C7 C8 H8 125.3
C8 C9 N1 106.87(11)
C8 C9 C10 130.26(12)
N1 C9 C10 122.86(11)
C19 C10 C11 117.40(12)
C19 C10 C9 119.82(12)
C11 C10 C9 122.75(12)
C12 C11 C10 121.03(12)
C12 C11 H11 119.5
C10 C11 H11 119.5
C11 C12 C13 121.91(12)
C11 C12 H12 119.0
C13 C12 H12 119.0
C18 C13 C12 116.56(12)
C18 C13 C14 121.95(11)
C12 C13 C14 121.40(11)
C16 C14 C17 108.82(13)
C16 C14 C15 108.88(14)
C17 C14 C15 107.90(13)
C16 C14 C13 108.16(11)
C17 C14 C13 111.88(11)
C15 C14 C13 111.15(11)
C14 C15 H15A 109.5
C14 C15 H15B 109.5
H15A C15 H15B 109.5
C14 C15 H15C 109.5
H15A C15 H15C 109.5
H15B C15 H15C 109.5
C14 C16 H16A 109.5
C14 C16 H16B 109.5
H16A C16 H16B 109.5
C14 C16 H16C 109.5
H16A C16 H16C 109.5
H16B C16 H16C 109.5
C14 C17 H17A 109.5
C14 C17 H17B 109.5
H17A C17 H17B 109.5
C14 C17 H17C 109.5
H17A C17 H17C 109.5
H17B C17 H17C 109.5
C19 C18 C13 121.79(13)
C19 C18 H18 119.1
C13 C18 H18 119.1
C18 C19 C10 121.31(13)
C18 C19 H19 119.3
C10 C19 H19 119.3
C5 N1 C9 129.18(11)
C5 N1 C6 121.85(11)
C9 N1 C6 108.86(11)

loop_
_geom_bond_atom_site_label_1
_geom_bond_atom_site_label_2
_geom_bond_distance
C1 O1 1.205(2)
C1 C2 1.466(2)
C1 H1 0.9500
C2 C3 1.365(2)
C2 C6 1.4287(19)
C3 C4 1.413(2)
C3 H3 0.9500
C4 C5 1.3495(19)
C4 H4 0.9500
C5 N1 1.3738(17)
C5 H5 0.9500
C6 C7 1.371(2)
C6 N1 1.4133(16)
C7 C8 1.4045(19)
C7 H7 0.9500
C8 C9 1.3715(19)
C8 H8 0.9500
C9 N1 1.3849(16)
C9 C10 1.4733(18)
C10 C19 1.3879(19)
C10 C11 1.3917(19)
C11 C12 1.3840(19)
C11 H11 0.9500
C12 C13 1.3940(19)
C12 H12 0.9500
C13 C18 1.3906(19)
C13 C14 1.5345(18)
C14 C16 1.524(2)
C14 C17 1.5242(19)
C14 C15 1.526(2)
C15 H15A 0.9800
C15 H15B 0.9800
C15 H15C 0.9800
C16 H16A 0.9800
C16 H16B 0.9800
C16 H16C 0.9800
C17 H17A 0.9800
C17 H17B 0.9800
C17 H17C 0.9800
C18 C19 1.3844(19)
C18 H18 0.9500
C19 H19 0.9500
